data_4021965
loop_
_publ_author_name
'Takashi Mino'
'Youichi Tanaka'
'Youtaro Hattori'
'Toshihiro Yabusaki'
'Hiroaki Saotome'
'Masami Sakamoto'
'Tsutomu Fujita'

_publ_section_title
;
 Synthesis and Optical Resolution of Aminophosphines with Axially
 Chiral C(aryl)-N(amine) Bonds for Use as Ligands in Asymmetric
 Catalysis
;
_journal_name_full 'Journal of Organic Chemistry'
_journal_page_first 7346
_journal_page_last 7353
_journal_paper_doi 10.1021/jo061261f
_journal_volume 71
_journal_year 2006
_chemical_formula_sum 'C29 H26 Cl8 N P Pd'
_chemical_formula_weight 809.53
_space_group_IT_number 2
_symmetry_cell_setting triclinic
_symmetry_Int_Tables_number 2
_symmetry_space_group_name_Hall '-P 1'
_symmetry_space_group_name_H-M 'P -1'
_audit_creation_date 'Wed Apr 16 11:50:00 2003'
_audit_creation_method 'by teXsan'
_cell_angle_alpha 92.460(4)
_cell_angle_beta 97.8730(4)
_cell_angle_gamma 106.201(4)
_cell_formula_units_Z 2
_cell_length_a 8.652(3)
_cell_length_b 10.517(3)
_cell_length_c 18.683(6)
_cell_measurement_temperature 100.2
_cell_volume 1611.3(8)
_computing_data_reduction 'teXsan Ver. 1.11'
_computing_publication_material 'teXsan Ver. 1.11'
_computing_structure_refinement 'teXsan Ver. 1.10'
_computing_structure_solution SIR97
_diffrn_measured_fraction_theta_full 0.8709
_diffrn_measured_fraction_theta_max 0.8709
_diffrn_measurement_device_type 'Quantum CCD/Rigaku AFC7'
_diffrn_measurement_method \w
_diffrn_radiation_type 'Mo K\a'
_diffrn_radiation_wavelength 0.7107
_diffrn_reflns_av_R_equivalents 0.048
_diffrn_reflns_limit_h_max 11
_diffrn_reflns_limit_h_min -11
_diffrn_reflns_limit_k_max 12
_diffrn_reflns_limit_k_min -14
_diffrn_reflns_limit_l_max 24
_diffrn_reflns_limit_l_min -23
_diffrn_reflns_number 9766
_diffrn_reflns_theta_full 28.60
_diffrn_reflns_theta_max 28.60
_exptl_absorpt_coefficient_mu 1.311
_exptl_absorpt_correction_type none
_exptl_crystal_colour yellow
_exptl_crystal_density_diffrn 1.668
_exptl_crystal_density_method 'not measured'
_exptl_crystal_description plate
_exptl_crystal_size_max 0.300
_exptl_crystal_size_mid 0.200
_exptl_crystal_size_min 0.100
_refine_diff_density_max 1.88
_refine_diff_density_min -1.93
_refine_ls_extinction_method none
_refine_ls_goodness_of_fit_ref 0.880
_refine_ls_hydrogen_treatment noref
_refine_ls_number_parameters 361
_refine_ls_number_reflns 6427
_refine_ls_R_factor_gt 0.0612
_refine_ls_shift/su_max 0.2163
_refine_ls_structure_factor_coef F
_refine_ls_weighting_details 'w = 1/[\s^2^(Fo) + 0.00063|Fo|^2^]'
_refine_ls_weighting_scheme calc
_refine_ls_wR_factor_ref 0.0844
_reflns_number_gt 3392
_reflns_number_total 7176
_reflns_threshold_expression F^2^>2.0\s(F^2^)
_cod_data_source_file jo061261fsi20060619_091401.cif
_cod_original_sg_symbol_H-M 'P -1         '
_cod_original_formula_sum 'C29 H26 Cl8 N P Pd '
_cod_database_code 4021965

loop_
_symmetry_equiv_pos_as_xyz
x,y,z
-x,-y,-z

loop_
_atom_site_label
_atom_site_type_symbol
_atom_site_fract_x
_atom_site_fract_y
_atom_site_fract_z
_atom_site_U_iso_or_equiv
_atom_site_adp_type
_atom_site_occupancy
_atom_site_calc_flag
Pd(1) Pd 0.66013(6) 0.44005(5) 0.77430(3) 0.0224(1) Uani 1.00 d
Cl(1) Cl 0.5997(2) 0.5870(2) 0.8605(1) 0.0342(5) Uani 1.00 d
Cl(2) Cl 0.7321(2) 0.6080(2) 0.69940(10) 0.0299(4) Uani 1.00 d
Cl(3) Cl 0.9621(3) 0.0772(2) 0.3788(2) 0.0704(8) Uani 1.00 d
Cl(4) Cl 0.9568(3) 0.3358(3) 0.4397(1) 0.0635(7) Uani 1.00 d
Cl(5) Cl 0.6928(2) 0.1805(2) 0.3321(1) 0.0522(6) Uani 1.00 d
Cl(6) Cl 0.8509(4) 0.1801(3) 0.1778(2) 0.094(1) Uani 1.00 d
Cl(7) Cl 0.9456(4) 0.3803(3) 0.0784(2) 0.102(1) Uani 1.00 d
Cl(8) Cl 0.9832(4) 0.1142(3) 0.0551(2) 0.110(1) Uani 1.00 d
P(1) P 0.7237(2) 0.3098(2) 0.69563(9) 0.0211(4) Uani 1.00 d
N(1) N 0.6046(6) 0.2740(5) 0.8373(3) 0.023(1) Uani 1.00 d
C(1) C 0.7017(9) 0.3199(7) 0.9143(4) 0.034(2) Uani 1.00 d
C(2) C 0.582(1) 0.3388(8) 0.9640(4) 0.046(2) Uani 1.00 d
C(3) C 0.4191(9) 0.2900(7) 0.9165(4) 0.038(2) Uani 1.00 d
C(4) C 0.260(1) 0.2771(10) 0.9324(6) 0.066(3) Uani 1.00 d
C(5) C 0.126(1) 0.219(1) 0.8771(6) 0.080(4) Uani 1.00 d
C(6) C 0.145(1) 0.1723(10) 0.8084(6) 0.068(3) Uani 1.00 d
C(7) C 0.3059(10) 0.1943(8) 0.7915(5) 0.050(2) Uani 1.00 d
C(8) C 0.4318(8) 0.2488(6) 0.8464(4) 0.030(2) Uani 1.00 d
C(9) C 0.6013(7) 0.2731(6) 0.6066(4) 0.023(2) Uani 1.00 d
C(10) C 0.4705(8) 0.1566(7) 0.5898(4) 0.030(2) Uani 1.00 d
C(11) C 0.3762(8) 0.1336(7) 0.5220(4) 0.036(2) Uani 1.00 d
C(12) C 0.4092(8) 0.2240(7) 0.4702(4) 0.034(2) Uani 1.00 d
C(13) C 0.5346(9) 0.3373(7) 0.4863(4) 0.034(2) Uani 1.00 d
C(14) C 0.6303(8) 0.3628(6) 0.5542(4) 0.027(2) Uani 1.00 d
C(15) C 0.9342(8) 0.3592(6) 0.6818(4) 0.025(2) Uani 1.00 d
C(16) C 0.9830(8) 0.3014(7) 0.6239(4) 0.034(2) Uani 1.00 d
C(17) C 1.1515(9) 0.3369(8) 0.6170(4) 0.045(2) Uani 1.00 d
C(18) C 1.2628(8) 0.4283(8) 0.6674(4) 0.042(2) Uani 1.00 d
C(19) C 1.2154(8) 0.4825(7) 0.7244(4) 0.039(2) Uani 1.00 d
C(20) C 1.0514(8) 0.4505(7) 0.7329(4) 0.032(2) Uani 1.00 d
C(21) C 0.6907(7) 0.1574(6) 0.7388(4) 0.024(2) Uani 1.00 d
C(22) C 0.7241(8) 0.0445(6) 0.7066(4) 0.032(2) Uani 1.00 d
C(23) C 0.7030(9) -0.0678(7) 0.7421(4) 0.039(2) Uani 1.00 d
C(24) C 0.6447(10) -0.0723(7) 0.8079(4) 0.041(2) Uani 1.00 d
C(25) C 0.6082(9) 0.0331(7) 0.8414(4) 0.033(2) Uani 1.00 d
C(26) C 0.6362(8) 0.1521(6) 0.8056(4) 0.025(2) Uani 1.00 d
C(27) C 0.5470(10) 0.0130(7) 0.9130(4) 0.045(2) Uani 1.00 d
C(28) C 0.9026(9) 0.2210(8) 0.3616(4) 0.042(2) Uani 1.00 d
C(29) C 0.993(1) 0.244(1) 0.1207(5) 0.068(3) Uani 1.00 d
H(1) H 0.7835 0.4015 0.9135 0.0402 Uiso 1.00 calc
H(2) H 0.7512 0.2545 0.9312 0.0402 Uiso 1.00 calc
H(3) H 0.6046 0.4297 0.9805 0.0548 Uiso 1.00 calc
H(4) H 0.5864 0.2875 1.0045 0.0548 Uiso 1.00 calc
H(5) H 0.2436 0.3060 0.9790 0.0797 Uiso 1.00 calc
H(6) H 0.0194 0.2122 0.8867 0.0950 Uiso 1.00 calc
H(7) H 0.0521 0.1265 0.7740 0.0819 Uiso 1.00 calc
H(8) H 0.3240 0.1722 0.7441 0.0600 Uiso 1.00 calc
H(9) H 0.4469 0.0940 0.6249 0.0358 Uiso 1.00 calc
H(10) H 0.2877 0.0551 0.5106 0.0433 Uiso 1.00 calc
H(11) H 0.3437 0.2068 0.4236 0.0411 Uiso 1.00 calc
H(12) H 0.5569 0.3993 0.4508 0.0407 Uiso 1.00 calc
H(13) H 0.7173 0.4427 0.5649 0.0328 Uiso 1.00 calc
H(14) H 0.9048 0.2386 0.5893 0.0404 Uiso 1.00 calc
H(15) H 1.1869 0.2971 0.5781 0.0535 Uiso 1.00 calc
H(16) H 1.3745 0.4539 0.6619 0.0499 Uiso 1.00 calc
H(17) H 1.2951 0.5434 0.7593 0.0470 Uiso 1.00 calc
H(18) H 1.0195 0.4904 0.7728 0.0389 Uiso 1.00 calc
H(19) H 0.7600 0.0475 0.6606 0.0380 Uiso 1.00 calc
H(20) H 0.7282 -0.1429 0.7221 0.0471 Uiso 1.00 calc
H(21) H 0.6294 -0.1523 0.8314 0.0484 Uiso 1.00 calc
H(22) H 0.6269 -0.0076 0.9469 0.0538 Uiso 1.00 calc
H(23) H 0.4493 -0.0583 0.9064 0.0538 Uiso 1.00 calc
H(24) H 0.5264 0.0918 0.9302 0.0538 Uiso 1.00 calc
H(25) H 0.9584 0.2633 0.3231 0.0503 Uiso 1.00 calc
H(26) H 1.1031 0.2738 0.1496 0.0814 Uiso 1.00 calc

loop_
_atom_site_aniso_label
_atom_site_aniso_U_11
_atom_site_aniso_U_22
_atom_site_aniso_U_33
_atom_site_aniso_U_12
_atom_site_aniso_U_13
_atom_site_aniso_U_23
Pd(1) 0.0212(2) 0.0152(2) 0.0314(3) 0.0055(2) 0.0057(2) 0.0026(2)
Cl(1) 0.0424(9) 0.0242(8) 0.040(1) 0.0139(7) 0.0105(8) 0.0017(8)
Cl(2) 0.0328(8) 0.0159(7) 0.044(1) 0.0074(6) 0.0135(7) 0.0075(7)
Cl(3) 0.038(1) 0.062(1) 0.117(2) 0.0157(10) 0.019(1) 0.026(1)
Cl(4) 0.053(1) 0.081(2) 0.047(1) 0.000(1) 0.016(1) -0.006(1)
Cl(5) 0.0306(10) 0.046(1) 0.074(2) 0.0008(8) 0.0077(10) 0.012(1)
Cl(6) 0.078(2) 0.113(2) 0.063(2) -0.019(2) 0.017(1) -0.002(2)
Cl(7) 0.105(2) 0.078(2) 0.097(2) 0.002(2) -0.026(2) 0.002(2)
Cl(8) 0.105(2) 0.109(3) 0.092(2) -0.006(2) 0.028(2) -0.037(2)
P(1) 0.0215(8) 0.0148(8) 0.0269(9) 0.0049(6) 0.0034(7) 0.0025(7)
N(1) 0.018(2) 0.024(3) 0.028(3) 0.009(2) 0.003(2) 0.001(2)
C(1) 0.042(4) 0.024(3) 0.036(4) 0.010(3) 0.009(3) 0.005(3)
C(2) 0.065(5) 0.039(4) 0.033(4) 0.012(4) 0.013(4) 0.006(4)
C(3) 0.035(4) 0.042(4) 0.043(4) 0.012(3) 0.019(3) 0.020(3)
C(4) 0.054(6) 0.067(6) 0.080(7) 0.016(5) 0.016(5) 0.012(6)
C(5) 0.041(5) 0.114(9) 0.092(8) 0.022(5) 0.025(5) 0.042(7)
C(6) 0.057(6) 0.072(6) 0.081(7) 0.028(5) 0.005(5) 0.020(6)
C(7) 0.045(5) 0.043(5) 0.062(6) 0.011(4) 0.009(4) 0.016(4)
C(8) 0.024(3) 0.024(3) 0.041(4) 0.005(3) 0.008(3) 0.009(3)
C(9) 0.022(3) 0.017(3) 0.032(4) 0.010(2) 0.006(3) 0.000(3)
C(10) 0.028(4) 0.028(4) 0.030(4) 0.002(3) 0.003(3) 0.006(3)
C(11) 0.028(4) 0.035(4) 0.036(4) -0.003(3) 0.002(3) 0.000(3)
C(12) 0.033(4) 0.043(4) 0.028(4) 0.014(3) 0.001(3) -0.004(3)
C(13) 0.042(4) 0.035(4) 0.030(4) 0.019(3) 0.008(3) 0.010(3)
C(14) 0.024(3) 0.025(3) 0.033(4) 0.004(3) 0.009(3) 0.004(3)
C(15) 0.029(3) 0.022(3) 0.031(4) 0.014(2) 0.013(3) 0.005(3)
C(16) 0.028(4) 0.035(4) 0.041(4) 0.011(3) 0.005(3) 0.004(3)
C(17) 0.035(4) 0.060(5) 0.053(5) 0.028(3) 0.017(4) 0.018(4)
C(18) 0.016(3) 0.058(5) 0.053(5) 0.013(3) 0.004(3) 0.019(4)
C(19) 0.027(4) 0.041(4) 0.047(5) 0.009(3) -0.003(3) 0.009(4)
C(20) 0.023(3) 0.037(4) 0.038(4) 0.010(3) 0.004(3) 0.007(3)
C(21) 0.025(3) 0.020(3) 0.027(4) 0.009(2) 0.004(3) 0.005(3)
C(22) 0.041(4) 0.019(3) 0.035(4) 0.012(3) 0.002(3) -0.001(3)
C(23) 0.049(4) 0.027(4) 0.039(4) 0.012(3) -0.006(4) -0.002(3)
C(24) 0.056(5) 0.019(3) 0.045(5) 0.014(3) -0.004(4) 0.008(3)
C(25) 0.041(4) 0.025(4) 0.030(4) 0.008(3) 0.003(3) 0.004(3)
C(26) 0.025(3) 0.019(3) 0.032(4) 0.007(2) 0.001(3) 0.004(3)
C(27) 0.054(5) 0.035(4) 0.044(5) 0.007(4) 0.006(4) 0.020(4)
C(28) 0.027(4) 0.047(5) 0.048(5) 0.000(3) 0.009(3) 0.014(4)
C(29) 0.061(6) 0.074(7) 0.054(6) -0.001(5) 0.009(5) -0.018(5)

loop_
_atom_type_symbol
_atom_type_description
_atom_type_scat_dispersion_real
_atom_type_scat_dispersion_imag
_atom_type_scat_source
C C 0.003 0.002
;International Tables for Crystallography
(1992, Vol. C, Tables 4.2.6.8 and 6.1.1.1)
;
H H 0.000 0.000
;International Tables for Crystallography
(1992, Vol. C, Table 6.1.1.2)
;
Cl Cl 0.148 0.159
;International Tables for Crystallography
(1992, Vol. C, Tables 4.2.6.8 and 6.1.1.1)
;
N N 0.006 0.003
;International Tables for Crystallography
(1992, Vol. C, Tables 4.2.6.8 and 6.1.1.1)
;
P P 0.102 0.094
;International Tables for Crystallography
(1992, Vol. C, Tables 4.2.6.8 and 6.1.1.1)
;
Pd Pd -0.999 1.007
;International Tables for Crystallography
(1992, Vol. C, Tables 4.2.6.8 and 6.1.1.1)
;

loop_
_geom_angle_atom_site_label_1
_geom_angle_atom_site_label_2
_geom_angle_atom_site_label_3
_geom_angle
_geom_angle_publ_flag
Cl(1) Pd(1) Cl(2) 91.31(6) yes
Cl(1) Pd(1) P(1) 178.08(7) yes
Cl(1) Pd(1) N(1) 94.1(1) yes
Cl(2) Pd(1) P(1) 87.64(6) yes
Cl(2) Pd(1) N(1) 174.4(2) yes
P(1) Pd(1) N(1) 86.9(1) yes
Pd(1) P(1) C(9) 117.6(2) yes
Pd(1) P(1) C(15) 115.3(2) yes
Pd(1) P(1) C(21) 102.0(2) yes
C(9) P(1) C(15) 106.7(3) yes
C(9) P(1) C(21) 107.4(3) yes
C(15) P(1) C(21) 107.1(3) yes
Pd(1) N(1) C(1) 107.0(4) yes
Pd(1) N(1) C(8) 106.6(4) yes
Pd(1) N(1) C(26) 114.3(4) yes
C(1) N(1) C(8) 104.9(5) yes
C(1) N(1) C(26) 112.1(5) yes
C(8) N(1) C(26) 111.4(5) yes
N(1) C(1) C(2) 107.7(6) yes
C(1) C(2) C(3) 103.8(6) yes
C(2) C(3) C(4) 130.6(8) yes
C(2) C(3) C(8) 112.3(6) yes
C(4) C(3) C(8) 117.1(7) yes
C(3) C(4) C(5) 118.0(9) yes
C(4) C(5) C(6) 122.9(9) yes
C(5) C(6) C(7) 118.4(9) yes
C(6) C(7) C(8) 116.9(8) yes
N(1) C(8) C(3) 110.8(6) yes
N(1) C(8) C(7) 122.8(7) yes
C(3) C(8) C(7) 126.4(7) yes
P(1) C(9) C(10) 121.1(5) yes
P(1) C(9) C(14) 120.4(5) yes
C(10) C(9) C(14) 118.4(6) yes
C(9) C(10) C(11) 119.6(6) yes
C(10) C(11) C(12) 120.8(6) yes
C(11) C(12) C(13) 119.8(6) yes
C(12) C(13) C(14) 120.3(6) yes
C(9) C(14) C(13) 121.0(6) yes
P(1) C(15) C(16) 120.7(5) yes
P(1) C(15) C(20) 119.5(5) yes
C(16) C(15) C(20) 119.6(6) yes
C(15) C(16) C(17) 119.3(6) yes
C(16) C(17) C(18) 119.6(7) yes
C(17) C(18) C(19) 121.0(7) yes
C(18) C(19) C(20) 121.0(7) yes
C(15) C(20) C(19) 119.5(7) yes
P(1) C(21) C(22) 120.9(5) yes
P(1) C(21) C(26) 118.8(5) yes
C(22) C(21) C(26) 120.2(6) yes
C(21) C(22) C(23) 119.2(7) yes
C(22) C(23) C(24) 119.7(7) yes
C(23) C(24) C(25) 123.8(7) yes
C(24) C(25) C(26) 116.5(7) yes
C(24) C(25) C(27) 117.5(6) yes
C(26) C(25) C(27) 126.0(7) yes
N(1) C(26) C(21) 118.0(5) yes
N(1) C(26) C(25) 121.5(6) yes
C(21) C(26) C(25) 120.5(6) yes
Cl(3) C(28) Cl(4) 111.4(4) yes
Cl(3) C(28) Cl(5) 110.7(4) yes
Cl(4) C(28) Cl(5) 109.7(5) yes
Cl(6) C(29) Cl(7) 109.8(6) yes
Cl(6) C(29) Cl(8) 107.8(5) yes
Cl(7) C(29) Cl(8) 110.8(5) yes

loop_
_geom_bond_atom_site_label_1
_geom_bond_atom_site_label_2
_geom_bond_distance
_geom_bond_publ_flag
Pd(1) Cl(1) 2.392(2) yes
Pd(1) Cl(2) 2.303(2) yes
Pd(1) P(1) 2.193(2) yes
Pd(1) N(1) 2.128(5) yes
Cl(3) C(28) 1.757(8) yes
Cl(4) C(28) 1.775(8) yes
Cl(5) C(28) 1.748(7) yes
Cl(6) C(29) 1.75(1) yes
Cl(7) C(29) 1.79(1) yes
Cl(8) C(29) 1.77(1) yes
P(1) C(9) 1.808(7) yes
P(1) C(15) 1.807(6) yes
P(1) C(21) 1.795(6) yes
N(1) C(1) 1.546(9) yes
N(1) C(8) 1.478(8) yes
N(1) C(26) 1.498(8) yes
C(1) C(2) 1.53(1) yes
C(2) C(3) 1.50(1) yes
C(3) C(4) 1.42(1) yes
C(3) C(8) 1.39(1) yes
C(4) C(5) 1.42(1) yes
C(5) C(6) 1.40(1) yes
C(6) C(7) 1.43(1) yes
C(7) C(8) 1.36(1) yes
C(9) C(10) 1.406(8) yes
C(9) C(14) 1.388(9) yes
C(10) C(11) 1.382(9) yes
C(11) C(12) 1.387(10) yes
C(12) C(13) 1.359(9) yes
C(13) C(14) 1.388(9) yes
C(15) C(16) 1.388(9) yes
C(15) C(20) 1.405(9) yes
C(16) C(17) 1.426(10) yes
C(17) C(18) 1.38(1) yes
C(18) C(19) 1.35(1) yes
C(19) C(20) 1.396(10) yes
C(21) C(22) 1.426(9) yes
C(21) C(26) 1.392(9) yes
C(22) C(23) 1.360(10) yes
C(23) C(24) 1.39(1) yes
C(24) C(25) 1.38(1) yes
C(25) C(26) 1.421(9) yes
C(25) C(27) 1.51(1) yes

loop_
_geom_contact_atom_site_label_1
_geom_contact_atom_site_label_2
_geom_contact_distance
_geom_contact_site_symmetry_2
Cl(1) C(29) 3.441(10) 2_766
Cl(2) C(28) 3.538(7) 2_766
Cl(2) C(23) 3.553(7) 1_565
Cl(4) C(16) 3.460(8) .
Cl(4) C(17) 3.503(8) .
Cl(5) Cl(6) 3.356(4) .
Cl(5) C(23) 3.368(8) 2_656
Cl(5) C(24) 3.530(8) 2_656
Cl(6) C(28) 3.394(9) .
Cl(7) C(1) 3.401(8) 1_554
Cl(7) C(2) 3.462(9) 1_554
Cl(8) Cl(8) 3.197(7) 2_755
C(6) C(20) 3.55(1) 1_455
C(7) C(18) 3.51(1) 1_455
C(7) C(19) 3.57(1) 1_455
C(27) C(27) 3.46(2) 2_657

loop_
_geom_torsion_atom_site_label_1
_geom_torsion_atom_site_label_2
_geom_torsion_atom_site_label_3
_geom_torsion_atom_site_label_4
_geom_torsion
_geom_torsion_publ_flag
Pd(1) P(1) C(9) C(10) -95.7(5) yes
Pd(1) P(1) C(9) C(14) 81.3(6) yes
Pd(1) P(1) C(15) C(16) -167.3(5) yes
Pd(1) P(1) C(15) C(20) 17.0(6) yes
Pd(1) P(1) C(21) C(22) -177.7(5) yes
Pd(1) P(1) C(21) C(26) 0.5(5) yes
Pd(1) N(1) C(1) C(2) 104.9(5) yes
Pd(1) N(1) C(8) C(3) -105.8(5) yes
Pd(1) N(1) C(8) C(7) 73.1(7) yes
Pd(1) N(1) C(26) C(21) -2.5(7) yes
Pd(1) N(1) C(26) C(25) 179.0(5) yes
Cl(1) Pd(1) P(1) C(9) -122(2) yes
Cl(1) Pd(1) P(1) C(15) 4(2) yes
Cl(1) Pd(1) P(1) C(21) 120(2) yes
Cl(1) Pd(1) N(1) C(1) -51.5(4) yes
Cl(1) Pd(1) N(1) C(8) 60.4(4) yes
Cl(1) Pd(1) N(1) C(26) -176.1(4) yes
Cl(2) Pd(1) P(1) C(9) -65.4(2) yes
Cl(2) Pd(1) P(1) C(15) 61.8(2) yes
Cl(2) Pd(1) P(1) C(21) 177.5(2) yes
Cl(2) Pd(1) N(1) C(1) 114(1) yes
Cl(2) Pd(1) N(1) C(8) -133(1) yes
Cl(2) Pd(1) N(1) C(26) -9(1) yes
P(1) Pd(1) N(1) C(1) 126.9(4) yes
P(1) Pd(1) N(1) C(8) -121.3(4) yes
P(1) Pd(1) N(1) C(26) 2.2(4) yes
P(1) C(9) C(10) C(11) 177.9(6) yes
P(1) C(9) C(14) C(13) -178.3(5) yes
P(1) C(15) C(16) C(17) -176.3(5) yes
P(1) C(15) C(20) C(19) 176.2(5) yes
P(1) C(21) C(22) C(23) 177.7(5) yes
P(1) C(21) C(26) N(1) 1.3(8) yes
P(1) C(21) C(26) C(25) 179.8(5) yes
N(1) Pd(1) P(1) C(9) 115.8(3) yes
N(1) Pd(1) P(1) C(15) -117.0(3) yes
N(1) Pd(1) P(1) C(21) -1.4(2) yes
N(1) C(1) C(2) C(3) 5.7(7) yes
N(1) C(8) C(3) C(2) -4.1(8) yes
N(1) C(8) C(3) C(4) 177.4(7) yes
N(1) C(8) C(7) C(6) 178.5(7) yes
N(1) C(26) C(21) C(22) 179.4(5) yes
N(1) C(26) C(25) C(24) -178.7(6) yes
N(1) C(26) C(25) C(27) 0(1) yes
C(1) N(1) C(8) C(3) 7.5(7) yes
C(1) N(1) C(8) C(7) -173.6(7) yes
C(1) N(1) C(26) C(21) -124.5(6) yes
C(1) N(1) C(26) C(25) 57.0(7) yes
C(1) C(2) C(3) C(4) 177.1(8) yes
C(1) C(2) C(3) C(8) -1.2(8) yes
C(2) C(1) N(1) C(8) -8.0(7) yes
C(2) C(1) N(1) C(26) -129.1(6) yes
C(2) C(3) C(4) C(5) -175.7(9) yes
C(2) C(3) C(8) C(7) 177.1(7) yes
C(3) C(4) C(5) C(6) 0(1) yes
C(3) C(8) N(1) C(26) 128.9(6) yes
C(3) C(8) C(7) C(6) -2(1) yes
C(4) C(3) C(8) C(7) -1(1) yes
C(4) C(5) C(6) C(7) -5(1) yes
C(5) C(4) C(3) C(8) 2(1) yes
C(5) C(6) C(7) C(8) 5(1) yes
C(7) C(8) N(1) C(26) -52.2(8) yes
C(8) N(1) C(26) C(21) 118.3(6) yes
C(8) N(1) C(26) C(25) -60.2(8) yes
C(9) P(1) C(15) C(16) -34.8(6) yes
C(9) P(1) C(15) C(20) 149.6(5) yes
C(9) P(1) C(21) C(22) 58.1(6) yes
C(9) P(1) C(21) C(26) -123.8(5) yes
C(9) C(10) C(11) C(12) 0(1) yes
C(9) C(14) C(13) C(12) 0(1) yes
C(10) C(9) P(1) C(15) 133.0(6) yes
C(10) C(9) P(1) C(21) 18.5(6) yes
C(10) C(9) C(14) C(13) -1(1) yes
C(10) C(11) C(12) C(13) 0(1) yes
C(11) C(10) C(9) C(14) 0(1) yes
C(11) C(12) C(13) C(14) 0(1) yes
C(14) C(9) P(1) C(15) -49.9(6) yes
C(14) C(9) P(1) C(21) -164.5(5) yes
C(15) P(1) C(21) C(22) -56.2(6) yes
C(15) P(1) C(21) C(26) 122.0(5) yes
C(15) C(16) C(17) C(18) 0(1) yes
C(15) C(20) C(19) C(18) 0(1) yes
C(16) C(15) P(1) C(21) 80.0(6) yes
C(16) C(15) C(20) C(19) 0(1) yes
C(16) C(17) C(18) C(19) 1(1) yes
C(17) C(16) C(15) C(20) 0(1) yes
C(17) C(18) C(19) C(20) -1(1) yes
C(20) C(15) P(1) C(21) -95.6(6) yes
C(21) C(22) C(23) C(24) 1(1) yes
C(21) C(26) C(25) C(24) 2.8(10) yes
C(21) C(26) C(25) C(27) -179.0(6) yes
C(22) C(21) C(26) C(25) -2.0(9) yes
C(22) C(23) C(24) C(25) -1(1) yes
C(23) C(22) C(21) C(26) -0.4(10) yes
C(23) C(24) C(25) C(26) -1(1) yes
C(23) C(24) C(25) C(27) -179.6(7) yes
C(23) C(24) C(25) C(27) -179.6(7) yes
